data_7222506
loop_
_publ_author_name
'Lotsch, B.V.'
'Schnick, W.'

_publ_section_title
;
 Catalytic Formation and Crystal Structure of Cyanoguanylurea
 H2NC(=O)NHC(NH2)NCN
;
_journal_name_full
;
Zeitschrift fuer Naturforschung, Teil B. Anorganische Chemie, Organische 
Chemie (42,1987-)
;
_journal_page_first 377
_journal_page_last 382
_journal_volume 60
_journal_year 2005
_chemical_formula_sum 'C3 H5 N5 O'
_chemical_name_systematic 'H2 N C (O) N H C (N H2) N C N'
_space_group_IT_number 14
_symmetry_space_group_name_Hall '-P 2yn'
_symmetry_space_group_name_H-M 'P 1 21/n 1'
_cell_angle_alpha 90
_cell_angle_beta 97.75
_cell_angle_gamma 90
_cell_formula_units_Z 4
_cell_length_a 4.7668
_cell_length_b 9.6528
_cell_length_c 11.656
_cell_volume 531.428
_citation_journal_id_ASTM ZNBSEN
_cod_data_source_file Lotsch_ZNBSEN_2005_1867.cif
_cod_data_source_block C3H5N5O1
_cod_original_cell_volume 531.4282
_cod_original_sg_symbol_Hall '-P 2ybc (x-z,y,z)'
_cod_original_formula_sum 'C3 H5 N5 O1'
_cod_database_code 7222506

loop_
_symmetry_equiv_pos_as_xyz
x,y,z
-x+1/2,y+1/2,-z+1/2
-x,-y,-z
x-1/2,-y-1/2,z-1/2

loop_
_atom_site_label
_atom_site_type_symbol
_atom_site_fract_x
_atom_site_fract_y
_atom_site_fract_z
_atom_site_occupancy
_atom_site_U_iso_or_equiv
C3 C+4 -0.1715 -0.22929 0.62372 1 0.0
O1 O-2 0.12532 0.27808 0.65754 1 0.0
C1 C+4 -0.1238 0.26035 0.61507 1 0.0
H3 H+1 -0.387 0.1217 0.5461 1 0.0
H5 H+1 0.197 -0.0752 0.7269 1 0.0
H2 H+1 -0.49 0.345 0.5769 1 0.0
N3 N-3 -0.2655 -0.10501 0.59077 1 0.0
N4 N-3 -0.1112 -0.34406 0.64555 1 0.0
N1 N-3 -0.3077 0.36313 0.58863 1 0.0
H1 H+1 -0.251 0.448 0.6047 1 0.0
N2 N-3 -0.2321 0.12853 0.58829 1 0.0
N5 N-3 0.1293 0.00373 0.69677 1 0.0
C2 C+4 -0.1132 0.00586 0.62808 1 0.0
H4 H+1 0.217 0.0897 0.719 1 0.0
